data_4101014
_journal_name_full 'Journal of the American Chemical Society'
_journal_paper_doi 10.1021/ja053933+
_journal_year 2006
_chemical_formula_moiety 'C28 H14 Cr N2 O14 W'
_chemical_formula_sum 'C28 H14 Cr N2 O14 W'
_chemical_formula_weight 838.26
_space_group_IT_number 2
_symmetry_cell_setting triclinic
_symmetry_space_group_name_Hall '-P 1'
_symmetry_space_group_name_H-M 'P -1'
_cell_angle_alpha 108.973(2)
_cell_angle_beta 94.978(2)
_cell_angle_gamma 90.019(2)
_cell_formula_units_Z 2
_cell_length_a 6.1850(8)
_cell_length_b 15.064(2)
_cell_length_c 16.651(2)
_cell_measurement_temperature 100(2)
_cell_volume 1460.9(3)
_diffrn_ambient_temperature 100(2)
_exptl_crystal_density_diffrn 1.906
_cod_depositor_comments
;
The following automatic conversions were performed:
'_symmetry_cell_setting' value 'Triclinic' changed to 'triclinic'
according to '/home/saulius/struct/CIF-dictionaries/cif_core.dic'
dictionary named 'cif_core.dic' version 2.4.1 from 2010-06-29.

Automatic conversion script
Id: cif_fix_enum 1527 2010-12-29 10:47:43Z saulius 
;
_cod_database_code 4101014

loop_
_symmetry_equiv_pos_as_xyz
'x, y, z'
'-x, -y, -z'

loop_
_atom_site_label
_atom_site_type_symbol
_atom_site_fract_x
_atom_site_fract_y
_atom_site_fract_z
_atom_site_U_iso_or_equiv
_atom_site_adp_type
_atom_site_occupancy
_atom_site_symmetry_multiplicity
_atom_site_calc_flag
_atom_site_refinement_flags
_atom_site_disorder_assembly
_atom_site_disorder_group
W W -0.57178(2) -0.686208(9) 0.322616(8) 0.01559(7) Uani 1 1 d . . .
Cr Cr 0.91527(9) -0.06909(4) 0.16150(4) 0.01646(13) Uani 1 1 d . . .
O4B O -0.7549(5) -0.5409(2) 0.4861(2) 0.0283(7) Uani 1 1 d . . .
O1B O -0.1427(5) -0.6953(2) 0.4396(2) 0.0300(7) Uani 1 1 d . . .
O3B O -1.0062(5) -0.6814(2) 0.2053(2) 0.0272(6) Uani 1 1 d . . .
O2B O -0.3841(5) -0.8358(2) 0.16196(19) 0.0265(6) Uani 1 1 d . . .
O5B O -0.7663(5) -0.8634(2) 0.3591(2) 0.0302(7) Uani 1 1 d . . .
O4A O 0.4842(5) -0.0592(2) 0.0610(2) 0.0296(7) Uani 1 1 d . . .
C2B C -0.4505(6) -0.7816(3) 0.2186(3) 0.0189(8) Uani 1 1 d . . .
C4B C -0.6900(6) -0.5934(3) 0.4275(3) 0.0206(8) Uani 1 1 d . . .
N21 N 0.6828(5) -0.2279(2) 0.20586(19) 0.0162(6) Uani 1 1 d . . .
C3B C -0.8487(6) -0.6817(3) 0.2472(2) 0.0187(8) Uani 1 1 d . . .
C1B C -0.2966(7) -0.6926(3) 0.3974(3) 0.0201(8) Uani 1 1 d . . .
C5B C -0.6996(6) -0.7985(3) 0.3480(2) 0.0207(8) Uani 1 1 d . . .
C61 C -0.4124(6) -0.5776(3) 0.2969(2) 0.0170(8) Uani 1 1 d . . .
O2A O 1.3467(5) -0.0793(2) 0.26147(19) 0.0290(6) Uani 1 1 d . . .
N61 N -0.3059(5) -0.5207(2) 0.2842(2) 0.0196(7) Uani 1 1 d . . .
C21 C 0.7794(6) -0.1705(3) 0.1899(2) 0.0166(7) Uani 1 1 d . . .
C3 C 0.4830(6) -0.2917(2) 0.2979(2) 0.0170(7) Uani 1 1 d . . .
O3A O 1.0627(5) -0.2086(2) -0.0008(2) 0.0295(7) Uani 1 1 d . . .
C2A C 1.1840(6) -0.0766(3) 0.2240(3) 0.0215(8) Uani 1 1 d . . .
C1 C 0.3595(6) -0.3328(2) 0.1549(2) 0.0159(7) Uani 1 1 d . . .
C10 C 0.2906(6) -0.3476(2) 0.2849(2) 0.0164(7) Uani 1 1 d . . .
C4A C 0.6459(6) -0.0620(3) 0.0983(3) 0.0214(8) Uani 1 1 d . . .
C2 C 0.5194(6) -0.2818(2) 0.2191(2) 0.0155(7) Uani 1 1 d . . .
O5A O 1.1077(5) 0.0926(2) 0.1165(2) 0.0341(7) Uani 1 1 d . . .
C9 C 0.2116(6) -0.3728(2) 0.1946(2) 0.0156(7) Uani 1 1 d . . .
O1A O 0.7536(5) 0.0681(2) 0.3223(2) 0.0321(7) Uani 1 1 d . . .
C5A C 1.0339(6) 0.0319(3) 0.1329(3) 0.0234(8) Uani 1 1 d . . .
C3A C 1.0106(6) -0.1568(3) 0.0600(3) 0.0207(8) Uani 1 1 d . . .
C1A C 0.8144(6) 0.0169(3) 0.2621(3) 0.0236(8) Uani 1 1 d . . .
O12 O 0.4936(4) -0.29252(18) 0.04419(15) 0.0188(5) Uani 1 1 d . . .
O11 O 0.2371(4) -0.40875(19) 0.00873(16) 0.0220(6) Uani 1 1 d . . .
O32 O 0.7834(4) -0.19846(18) 0.37388(16) 0.0216(6) Uani 1 1 d . . .
O31 O 0.5858(5) -0.2672(2) 0.44517(18) 0.0338(7) Uani 1 1 d . . .
C11 C 0.3533(6) -0.3491(3) 0.0624(2) 0.0172(7) Uani 1 1 d . . .
C8 C 0.0211(6) -0.4251(2) 0.1542(2) 0.0179(7) Uani 1 1 d . . .
H8A H -0.0062 -0.4332 0.0952 0.021 Uiso 1 1 calc R . .
C7 C -0.1320(6) -0.4662(3) 0.1874(2) 0.0190(7) Uani 1 1 d . . .
H7A H -0.2504 -0.4981 0.1484 0.023 Uiso 1 1 calc R . .
C31 C 0.6188(6) -0.2523(3) 0.3797(2) 0.0194(8) Uani 1 1 d . . .
C6 C -0.1356(6) -0.4672(2) 0.2707(2) 0.0174(7) Uani 1 1 d . . .
C5 C 0.0080(6) -0.4244(3) 0.3427(2) 0.0202(8) Uani 1 1 d . . .
H5A H -0.0283 -0.4320 0.3944 0.024 Uiso 1 1 calc R . .
C4 C 0.1972(6) -0.3721(3) 0.3482(2) 0.0202(8) Uani 1 1 d . . .
H4A H 0.2741 -0.3498 0.4032 0.024 Uiso 1 1 calc R . .
C13 C 0.5168(6) -0.3111(3) -0.0461(2) 0.0207(8) Uani 1 1 d . . .
H13A H 0.5752 -0.2540 -0.0549 0.025 Uiso 1 1 calc R . .
H13B H 0.3730 -0.3275 -0.0791 0.025 Uiso 1 1 calc R . .
C14 C 0.6680(6) -0.3907(3) -0.0771(2) 0.0233(8) Uani 1 1 d . . .
H14A H 0.6777 -0.4047 -0.1384 0.035 Uiso 1 1 d R . .
H14B H 0.6119 -0.4464 -0.0666 0.035 Uiso 1 1 d R . .
H14C H 0.8125 -0.3730 -0.0466 0.035 Uiso 1 1 d R . .
C33 C 0.9245(7) -0.1566(3) 0.4524(2) 0.0249(8) Uani 1 1 d . . .
H33A H 0.9835 -0.2060 0.4746 0.030 Uiso 1 1 calc R . .
H33B H 0.8425 -0.1129 0.4965 0.030 Uiso 1 1 calc R . .
C34 C 1.1057(7) -0.1046(3) 0.4301(3) 0.0285(9) Uani 1 1 d . . .
H34A H 1.2072 -0.0770 0.4808 0.043 Uiso 1 1 d R . .
H34B H 1.0455 -0.0546 0.4099 0.043 Uiso 1 1 d R . .
H34C H 1.1826 -0.1482 0.3851 0.043 Uiso 1 1 d R . .

loop_
_atom_site_aniso_label
_atom_site_aniso_U_11
_atom_site_aniso_U_22
_atom_site_aniso_U_33
_atom_site_aniso_U_23
_atom_site_aniso_U_13
_atom_site_aniso_U_12
W 0.01385(9) 0.01632(10) 0.01759(10) 0.00643(6) 0.00325(6) -0.00288(6)
Cr 0.0126(3) 0.0143(3) 0.0241(3) 0.0081(2) 0.0035(2) -0.0018(2)
O4B 0.0272(16) 0.0267(16) 0.0278(16) 0.0026(13) 0.0096(13) -0.0014(13)
O1B 0.0256(16) 0.0376(18) 0.0282(16) 0.0133(14) -0.0003(13) -0.0006(13)
O3B 0.0198(15) 0.0285(16) 0.0333(16) 0.0105(13) 0.0004(13) 0.0002(12)
O2B 0.0289(15) 0.0223(14) 0.0271(15) 0.0054(13) 0.0073(12) 0.0036(12)
O5B 0.0372(18) 0.0254(16) 0.0290(16) 0.0098(13) 0.0054(13) -0.0114(13)
O4A 0.0212(15) 0.0305(16) 0.0401(17) 0.0165(14) 0.0001(13) -0.0011(12)
C2B 0.0161(18) 0.0176(18) 0.024(2) 0.0088(16) -0.0006(15) -0.0042(14)
C4B 0.0151(18) 0.0229(19) 0.025(2) 0.0089(17) 0.0032(15) -0.0048(15)
N21 0.0120(14) 0.0184(15) 0.0189(15) 0.0071(12) 0.0014(11) -0.0008(12)
C3B 0.0160(19) 0.0178(18) 0.0228(19) 0.0063(15) 0.0061(15) -0.0026(14)
C1B 0.022(2) 0.0204(19) 0.0209(18) 0.0100(15) 0.0054(16) -0.0027(15)
C5B 0.023(2) 0.020(2) 0.0170(18) 0.0031(15) 0.0036(15) -0.0010(16)
C61 0.0176(18) 0.0160(18) 0.0171(17) 0.0045(14) 0.0028(14) 0.0024(15)
O2A 0.0190(15) 0.0298(16) 0.0391(17) 0.0126(13) 0.0016(13) 0.0017(12)
N61 0.0176(16) 0.0196(16) 0.0221(16) 0.0068(13) 0.0045(12) -0.0022(13)
C21 0.0153(17) 0.0173(18) 0.0173(17) 0.0057(14) 0.0021(13) 0.0031(14)
C3 0.0163(17) 0.0153(17) 0.0193(17) 0.0054(14) 0.0017(14) -0.0002(14)
O3A 0.0269(16) 0.0297(17) 0.0310(16) 0.0074(14) 0.0071(13) 0.0039(13)
C2A 0.020(2) 0.0162(18) 0.030(2) 0.0076(16) 0.0079(16) -0.0004(15)
C1 0.0158(17) 0.0144(17) 0.0181(17) 0.0060(14) 0.0022(13) -0.0019(14)
C10 0.0170(17) 0.0151(17) 0.0173(17) 0.0050(14) 0.0036(13) -0.0015(14)
C4A 0.020(2) 0.0180(19) 0.029(2) 0.0109(16) 0.0070(16) -0.0035(15)
C2 0.0150(16) 0.0124(16) 0.0204(17) 0.0068(14) 0.0035(13) 0.0004(13)
O5A 0.0272(16) 0.0275(16) 0.055(2) 0.0225(15) 0.0079(14) -0.0037(13)
C9 0.0170(17) 0.0136(16) 0.0175(17) 0.0064(14) 0.0029(13) 0.0016(13)
O1A 0.0264(16) 0.0272(16) 0.0374(17) 0.0023(14) 0.0073(13) -0.0006(13)
C5A 0.0177(19) 0.021(2) 0.034(2) 0.0119(17) 0.0065(16) 0.0020(16)
C3A 0.0147(17) 0.0194(19) 0.030(2) 0.0113(17) 0.0024(15) -0.0022(14)
C1A 0.0157(18) 0.021(2) 0.034(2) 0.0095(17) 0.0013(16) -0.0025(15)
O12 0.0197(13) 0.0216(13) 0.0167(12) 0.0080(10) 0.0038(10) -0.0056(10)
O11 0.0220(13) 0.0260(14) 0.0181(13) 0.0078(11) 0.0006(10) -0.0083(11)
O32 0.0217(13) 0.0228(14) 0.0195(13) 0.0074(11) -0.0042(11) -0.0097(11)
O31 0.0349(17) 0.0464(19) 0.0216(15) 0.0146(14) -0.0042(13) -0.0192(15)
C11 0.0167(17) 0.0187(18) 0.0192(17) 0.0097(14) 0.0037(14) -0.0003(14)
C8 0.0190(18) 0.0153(17) 0.0191(17) 0.0051(14) 0.0024(14) -0.0019(14)
C7 0.0182(18) 0.0174(18) 0.0213(18) 0.0064(14) 0.0009(14) -0.0022(14)
C31 0.0202(18) 0.0184(18) 0.0202(18) 0.0069(15) 0.0028(14) -0.0010(15)
C6 0.0150(17) 0.0118(16) 0.0253(18) 0.0046(14) 0.0073(14) -0.0001(13)
C5 0.023(2) 0.0212(19) 0.0196(18) 0.0095(15) 0.0065(15) -0.0015(15)
C4 0.0208(19) 0.0211(19) 0.0188(17) 0.0063(15) 0.0026(14) -0.0035(15)
C13 0.0233(19) 0.026(2) 0.0161(17) 0.0103(15) 0.0045(15) -0.0019(16)
C14 0.0202(19) 0.029(2) 0.0222(19) 0.0087(16) 0.0057(15) -0.0006(16)
C33 0.027(2) 0.024(2) 0.0203(18) 0.0057(16) -0.0057(16) -0.0086(16)
C34 0.021(2) 0.026(2) 0.035(2) 0.0062(17) -0.0016(17) -0.0056(16)

loop_
_geom_bond_atom_site_label_1
_geom_bond_atom_site_label_2
_geom_bond_distance
_geom_bond_site_symmetry_2
_geom_bond_publ_flag
W C1B 2.041(4) . ?
W C4B 2.043(4) . ?
W C5B 2.047(4) . ?
W C3B 2.049(4) . ?
W C2B 2.058(4) . ?
W C61 2.088(4) . ?
Cr C5A 1.901(4) . ?
Cr C2A 1.907(4) . ?
Cr C1A 1.909(4) . ?
Cr C4A 1.914(4) . ?
Cr C3A 1.916(4) . ?
Cr C21 1.950(4) . ?
O4B C4B 1.142(5) . ?
O1B C1B 1.142(5) . ?
O3B C3B 1.149(5) . ?
O2B C2B 1.136(5) . ?
O5B C5B 1.135(5) . ?
O4A C4A 1.139(5) . ?
N21 C21 1.162(5) . ?
N21 C2 1.373(5) . ?
C61 N61 1.164(5) . ?
O2A C2A 1.145(5) . ?
N61 C6 1.402(5) . ?
C3 C2 1.404(5) . ?
C3 C10 1.417(5) . ?
C3 C31 1.479(5) . ?
O3A C3A 1.131(5) . ?
C1 C2 1.412(5) . ?
C1 C9 1.415(5) . ?
C1 C11 1.475(5) . ?
C10 C4 1.393(5) . ?
C10 C9 1.464(5) . ?
O5A C5A 1.141(5) . ?
C9 C8 1.406(5) . ?
O1A C1A 1.142(5) . ?
O12 C11 1.336(4) . ?
O12 C13 1.458(4) . ?
O11 C11 1.220(4) . ?
O32 C31 1.331(5) . ?
O32 C33 1.461(4) . ?
O31 C31 1.217(5) . ?
C8 C7 1.378(5) . ?
C8 H8A 0.9500 . ?
C7 C6 1.394(5) . ?
C7 H7A 0.9500 . ?
C6 C5 1.398(5) . ?
C5 C4 1.390(5) . ?
C5 H5A 0.9500 . ?
C4 H4A 0.9500 . ?
C13 C14 1.504(6) . ?
C13 H13A 0.9900 . ?
C13 H13B 0.9900 . ?
C14 H14A 0.9800 . ?
C14 H14B 0.9801 . ?
C14 H14C 0.9800 . ?
C33 C34 1.507(6) . ?
C33 H33A 0.9900 . ?
C33 H33B 0.9900 . ?
C34 H34A 0.9799 . ?
C34 H34B 0.9801 . ?
C34 H34C 0.9799 . ?
